data_8105008
loop_
_publ_author_name
'Shilu, Zhang'
'Bo, Zhao'
'Jiewei, Luo'

_publ_section_title
;
 The crystal structure of
 1,1&#x2032;-(9-ethyl-9H-carbazole-3,6-diyl)bis(3-ethyl-1H-imidazol-3-ium)
 bis(hexafluorophosphate(IV)), C24H27N5F12P2
;
_journal_issue 1
_journal_name_full 'Zeitschrift f\"ur Kristallographie - New Crystal Structures'
_journal_page_first 37
_journal_page_last 39
_journal_paper_doi 10.1515/ncrs-2019-0456
_journal_volume 235
_journal_year 2019
_chemical_formula_sum 'C24 H27 F12 N5 P2'
_chemical_formula_weight 675.44
_space_group_crystal_system monoclinic
_space_group_IT_number 14
_space_group_name_Hall '-P 2yn'
_space_group_name_H-M_alt 'P 1 21/n 1'
_atom_sites_solution_hydrogens geom
_cell_angle_alpha 90
_cell_angle_beta 90.395(7)
_cell_angle_gamma 90
_cell_formula_units_Z 8
_cell_length_a 12.395(4)
_cell_length_b 16.630(6)
_cell_length_c 26.899(10)
_cell_measurement_reflns_used 17917
_cell_measurement_temperature 113(2)
_cell_measurement_theta_max 28.0
_cell_measurement_theta_min 1.4
_cell_volume 5545(3)
_computing_cell_refinement 'Bruker SAINT'
_computing_data_collection 'Bruker APEX2 [1]'
_computing_data_reduction 'Bruker SAINT'
_computing_molecular_graphics 'Bruker SHELXTL'
_computing_publication_material 'Bruker SHELXTL'
_computing_structure_refinement 'SHELXL-2014/7 [2,3]'
_computing_structure_solution 'SHELXL-2014/7 [2,3]'
_diffrn_ambient_temperature 113(2)
_diffrn_detector_area_resol_mean 14.22
_diffrn_measured_fraction_theta_full 1.000
_diffrn_measured_fraction_theta_max 1.000
_diffrn_measurement_device_type 'Rigaku Saturn724 CCD'
_diffrn_measurement_method '\w and \f scans'
_diffrn_radiation_type MoK\a
_diffrn_radiation_wavelength 0.71073
_diffrn_reflns_av_R_equivalents 0.0536
_diffrn_reflns_av_unetI/netI 0.0448
_diffrn_reflns_Laue_measured_fraction_full 1.000
_diffrn_reflns_Laue_measured_fraction_max 1.000
_diffrn_reflns_limit_h_max 14
_diffrn_reflns_limit_h_min -14
_diffrn_reflns_limit_k_max 19
_diffrn_reflns_limit_k_min -16
_diffrn_reflns_limit_l_max 32
_diffrn_reflns_limit_l_min -32
_diffrn_reflns_number 46033
_diffrn_reflns_point_group_measured_fraction_full 1.000
_diffrn_reflns_point_group_measured_fraction_max 1.000
_diffrn_reflns_theta_full 25.020
_diffrn_reflns_theta_max 25.020
_diffrn_reflns_theta_min 1.440
_diffrn_source 'rotating anode'
_exptl_absorpt_coefficient_mu 0.264
_exptl_absorpt_correction_T_max 0.9741
_exptl_absorpt_correction_T_min 0.9442
_exptl_absorpt_correction_type multi-scan
_exptl_absorpt_process_details CrystalClear
_exptl_crystal_colour Colorless
_exptl_crystal_density_diffrn 1.618
_exptl_crystal_density_method 'not measured'
_exptl_crystal_description Prism
_exptl_crystal_F_000 2752
_exptl_crystal_size_max 0.220
_exptl_crystal_size_mid 0.200
_exptl_crystal_size_min 0.100
_refine_diff_density_max 0.697
_refine_diff_density_min -0.510
_refine_diff_density_rms 0.069
_refine_ls_extinction_coef .
_refine_ls_extinction_method none
_refine_ls_goodness_of_fit_ref 1.101
_refine_ls_hydrogen_treatment constr
_refine_ls_matrix_type full
_refine_ls_number_parameters 781
_refine_ls_number_reflns 9789
_refine_ls_number_restraints 0
_refine_ls_restrained_S_all 1.101
_refine_ls_R_factor_all 0.0785
_refine_ls_R_factor_gt 0.0650
_refine_ls_shift/su_max 0.002
_refine_ls_shift/su_mean 0.000
_refine_ls_structure_factor_coef Fsqd
_refine_ls_weighting_details 'w=1/[\s^2^(Fo^2^)+(0.0691P)^2^+8.0369P] where P=(Fo^2^+2Fc^2^)/3'
_refine_ls_weighting_scheme calc
_refine_ls_wR_factor_gt 0.1557
_refine_ls_wR_factor_ref 0.1651
_reflns_Friedel_coverage 0.000
_reflns_Friedel_fraction_full .
_reflns_Friedel_fraction_max .
_reflns_number_gt 8413
_reflns_number_total 9789
_reflns_threshold_expression 'I > 2\s(I)'
_cod_data_source_file suppl_ncrs-2019-0456_suppl.cif
_cod_data_source_block shelx
_cod_original_cell_volume 5545(4)
_cod_original_sg_symbol_H-M 'P 21/n'
_cod_database_code 8105008
_shelx_space_group_comment
;
    The symmetry employed for this shelxl refinement is uniquely defined
by the following loop, which should always be used as a source of
symmetry information in preference to the above space-group names.
They are only intended as comments.
;
_shelx_estimated_absorpt_t_min 0.944
_shelx_estimated_absorpt_t_max 0.974

loop_
_space_group_symop_operation_xyz
'x, y, z'
'-x+1/2, y+1/2, -z+1/2'
'-x, -y, -z'
'x-1/2, -y-1/2, z-1/2'

loop_
_atom_site_label
_atom_site_type_symbol
_atom_site_fract_x
_atom_site_fract_y
_atom_site_fract_z
_atom_site_U_iso_or_equiv
_atom_site_adp_type
_atom_site_occupancy
_atom_site_site_symmetry_order
_atom_site_calc_flag
_atom_site_refinement_flags_posn
_atom_site_refinement_flags_adp
_atom_site_refinement_flags_occupancy
_atom_site_disorder_assembly
_atom_site_disorder_group
N1 N 0.5035(2) 0.17921(18) 0.08606(12) 0.0288(7) Uani 1 1 d . . . . .
N2 N 0.3722(2) 0.15216(17) 0.03592(11) 0.0216(6) Uani 1 1 d . . . . .
N3 N -0.0500(2) 0.10943(17) -0.02800(10) 0.0211(6) Uani 1 1 d . . . . .
N4 N -0.1874(2) 0.02089(17) 0.16076(10) 0.0202(6) Uani 1 1 d . . . . .
N5 N -0.2606(2) -0.03927(18) 0.22337(10) 0.0242(6) Uani 1 1 d . . . . .
N6 N 1.2607(2) 0.46044(17) 0.22325(11) 0.0240(6) Uani 1 1 d . . . . .
N7 N 1.1876(2) 0.52108(17) 0.16076(10) 0.0204(6) Uani 1 1 d . . . . .
N8 N 1.0499(2) 0.60947(17) -0.02803(10) 0.0205(6) Uani 1 1 d . . . . .
N9 N 0.6278(2) 0.65231(17) 0.03580(11) 0.0217(6) Uani 1 1 d . . . . .
N10 N 0.4964(2) 0.67944(18) 0.08607(12) 0.0291(7) Uani 1 1 d . . . . .
C1 C 0.4962(4) 0.2079(3) 0.17507(18) 0.0556(13) Uani 1 1 d . . . . .
H1A H 0.4453 0.2518 0.1688 0.083 Uiso 1 1 calc R U . . .
H1B H 0.5408 0.2209 0.2042 0.083 Uiso 1 1 calc R U . . .
H1C H 0.4563 0.1581 0.1813 0.083 Uiso 1 1 calc R U . . .
C2 C 0.5654(3) 0.1972(3) 0.13175(17) 0.0419(11) Uani 1 1 d . . . . .
H2A H 0.6167 0.1528 0.1383 0.050 Uiso 1 1 calc R U . . .
H2B H 0.6080 0.2469 0.1266 0.050 Uiso 1 1 calc R U . . .
C3 C 0.5475(3) 0.1645(2) 0.04016(16) 0.0337(9) Uani 1 1 d . . . . .
H3 H 0.6220 0.1663 0.0323 0.040 Uiso 1 1 calc R U . . .
C4 C 0.4671(3) 0.1470(2) 0.00859(15) 0.0301(9) Uani 1 1 d . . . . .
H4 H 0.4734 0.1338 -0.0256 0.036 Uiso 1 1 calc R U . . .
C5 C 0.3971(3) 0.1714(2) 0.08254(14) 0.0249(8) Uani 1 1 d . . . . .
H5 H 0.3473 0.1785 0.1089 0.030 Uiso 1 1 calc R U . . .
C6 C 0.2644(3) 0.1401(2) 0.01727(13) 0.0207(7) Uani 1 1 d . . . . .
C7 C 0.2413(3) 0.1589(2) -0.03240(13) 0.0241(8) Uani 1 1 d . . . . .
H7 H 0.2972 0.1772 -0.0535 0.029 Uiso 1 1 calc R U . . .
C8 C 0.1385(3) 0.1509(2) -0.05074(12) 0.0223(7) Uani 1 1 d . . . . .
H8 H 0.1223 0.1631 -0.0845 0.027 Uiso 1 1 calc R U . . .
C9 C 0.0583(3) 0.12444(19) -0.01862(12) 0.0187(7) Uani 1 1 d . . . . .
C10 C -0.0983(3) 0.08385(19) 0.01590(12) 0.0190(7) Uani 1 1 d . . . . .
C11 C -0.2050(3) 0.0617(2) 0.02479(12) 0.0215(7) Uani 1 1 d . . . . .
H11 H -0.2571 0.0615 -0.0013 0.026 Uiso 1 1 calc R U . . .
C12 C -0.2328(3) 0.0401(2) 0.07263(13) 0.0225(7) Uani 1 1 d . . . . .
H12 H -0.3049 0.0248 0.0797 0.027 Uiso 1 1 calc R U . . .
C13 C -0.1552(3) 0.0406(2) 0.11061(12) 0.0194(7) Uani 1 1 d . . . . .
C14 C -0.0488(3) 0.06065(19) 0.10226(12) 0.0185(7) Uani 1 1 d . . . . .
H14 H 0.0030 0.0598 0.1284 0.022 Uiso 1 1 calc R U . . .
C15 C -0.0200(3) 0.08227(19) 0.05392(12) 0.0187(7) Uani 1 1 d . . . . .
C16 C 0.0808(3) 0.10703(19) 0.03165(12) 0.0182(7) Uani 1 1 d . . . . .
C17 C 0.1857(3) 0.11370(19) 0.04972(12) 0.0193(7) Uani 1 1 d . . . . .
H17 H 0.2028 0.1006 0.0832 0.023 Uiso 1 1 calc R U . . .
C18 C -0.1588(3) 0.0629(2) 0.20287(13) 0.0300(8) Uani 1 1 d . . . . .
H18 H -0.1150 0.1097 0.2043 0.036 Uiso 1 1 calc R U . . .
C19 C -0.2044(3) 0.0250(2) 0.24169(14) 0.0323(9) Uani 1 1 d . . . . .
H19 H -0.1987 0.0403 0.2756 0.039 Uiso 1 1 calc R U . . .
C20 C -0.2491(3) -0.0407(2) 0.17436(13) 0.0232(7) Uani 1 1 d . . . . .
H20 H -0.2799 -0.0794 0.1525 0.028 Uiso 1 1 calc R U . . .
C21 C -0.3241(3) -0.0976(2) 0.25290(15) 0.0337(9) Uani 1 1 d . . . . .
H21A H -0.2746 -0.1284 0.2748 0.040 Uiso 1 1 calc R U . . .
H21B H -0.3599 -0.1361 0.2301 0.040 Uiso 1 1 calc R U . . .
C22 C -0.4070(4) -0.0572(3) 0.28372(18) 0.0511(12) Uani 1 1 d . . . . .
H22A H -0.3717 -0.0207 0.3073 0.077 Uiso 1 1 calc R U . . .
H22B H -0.4481 -0.0978 0.3020 0.077 Uiso 1 1 calc R U . . .
H22C H -0.4561 -0.0266 0.2622 0.077 Uiso 1 1 calc R U . . .
C23 C -0.1049(3) 0.1242(2) -0.07508(13) 0.0251(8) Uani 1 1 d . . . . .
H23A H -0.1657 0.0859 -0.0787 0.030 Uiso 1 1 calc R U . . .
H23B H -0.0542 0.1144 -0.1027 0.030 Uiso 1 1 calc R U . . .
C24 C -0.1476(3) 0.2094(2) -0.07870(16) 0.0356(9) Uani 1 1 d . . . . .
H24A H -0.1994 0.2189 -0.0520 0.053 Uiso 1 1 calc R U . . .
H24B H -0.1835 0.2170 -0.1109 0.053 Uiso 1 1 calc R U . . .
H24C H -0.0876 0.2474 -0.0756 0.053 Uiso 1 1 calc R U . . .
C25 C 1.4069(4) 0.4429(3) 0.28364(18) 0.0527(13) Uani 1 1 d . . . . .
H25A H 1.4566 0.4721 0.2620 0.079 Uiso 1 1 calc R U . . .
H25B H 1.4471 0.4027 0.3030 0.079 Uiso 1 1 calc R U . . .
H25C H 1.3720 0.4808 0.3063 0.079 Uiso 1 1 calc R U . . .
C26 C 1.3239(3) 0.4021(2) 0.25302(15) 0.0343(9) Uani 1 1 d . . . . .
H26A H 1.2748 0.3717 0.2749 0.041 Uiso 1 1 calc R U . . .
H26B H 1.3593 0.3633 0.2305 0.041 Uiso 1 1 calc R U . . .
C27 C 1.2042(3) 0.5250(2) 0.24166(14) 0.0315(9) Uani 1 1 d . . . . .
H27 H 1.1986 0.5399 0.2756 0.038 Uiso 1 1 calc R U . . .
C28 C 1.1588(3) 0.5628(2) 0.20303(13) 0.0303(9) Uani 1 1 d . . . . .
H28 H 1.1150 0.6097 0.2044 0.036 Uiso 1 1 calc R U . . .
C29 C 1.2493(3) 0.4590(2) 0.17429(13) 0.0229(7) Uani 1 1 d . . . . .
H29 H 1.2797 0.4203 0.1525 0.027 Uiso 1 1 calc R U . . .
C30 C 1.1555(3) 0.5403(2) 0.11055(12) 0.0200(7) Uani 1 1 d . . . . .
C31 C 1.2329(3) 0.5402(2) 0.07263(13) 0.0221(7) Uani 1 1 d . . . . .
H31 H 1.3052 0.5251 0.0800 0.026 Uiso 1 1 calc R U . . .
C32 C 1.2049(3) 0.5618(2) 0.02489(12) 0.0223(7) Uani 1 1 d . . . . .
H32 H 1.2567 0.5617 -0.0010 0.027 Uiso 1 1 calc R U . . .
C33 C 1.0983(3) 0.58392(19) 0.01561(12) 0.0196(7) Uani 1 1 d . . . . .
C34 C 0.9418(3) 0.62422(19) -0.01856(12) 0.0183(7) Uani 1 1 d . . . . .
C35 C 0.8613(3) 0.6511(2) -0.05078(13) 0.0232(7) Uani 1 1 d . . . . .
H35 H 0.8766 0.6636 -0.0845 0.028 Uiso 1 1 calc R U . . .
C36 C 0.7589(3) 0.6590(2) -0.03224(13) 0.0234(8) Uani 1 1 d . . . . .
H36 H 0.7026 0.6773 -0.0535 0.028 Uiso 1 1 calc R U . . .
C37 C 0.7356(3) 0.6405(2) 0.01734(12) 0.0193(7) Uani 1 1 d . . . . .
C38 C 0.8144(3) 0.6135(2) 0.04998(12) 0.0195(7) Uani 1 1 d . . . . .
H38 H 0.7978 0.6002 0.0834 0.023 Uiso 1 1 calc R U . . .
C39 C 0.9193(3) 0.60665(19) 0.03172(12) 0.0181(7) Uani 1 1 d . . . . .
C40 C 1.0198(3) 0.58243(19) 0.05386(12) 0.0179(7) Uani 1 1 d . . . . .
C41 C 1.0487(3) 0.5606(2) 0.10210(12) 0.0198(7) Uani 1 1 d . . . . .
H41 H 0.9972 0.5596 0.1281 0.024 Uiso 1 1 calc R U . . .
C42 C 0.5328(3) 0.6473(2) 0.00856(15) 0.0288(8) Uani 1 1 d . . . . .
H42 H 0.5258 0.6344 -0.0257 0.035 Uiso 1 1 calc R U . . .
C43 C 0.4522(3) 0.6644(2) 0.04022(16) 0.0327(9) Uani 1 1 d . . . . .
H43 H 0.3775 0.6657 0.0321 0.039 Uiso 1 1 calc R U . . .
C44 C 0.6033(3) 0.6717(2) 0.08258(14) 0.0243(8) Uani 1 1 d . . . . .
H44 H 0.6537 0.6789 0.1090 0.029 Uiso 1 1 calc R U . . .
C45 C 0.4349(3) 0.6973(3) 0.13200(17) 0.0406(10) Uani 1 1 d . . . . .
H45A H 0.3921 0.7469 0.1268 0.049 Uiso 1 1 calc R U . . .
H45B H 0.3839 0.6527 0.1384 0.049 Uiso 1 1 calc R U . . .
C46 C 0.5039(4) 0.7078(3) 0.17514(18) 0.0541(13) Uani 1 1 d . . . . .
H46A H 0.5420 0.6574 0.1822 0.081 Uiso 1 1 calc R U . . .
H46B H 0.4600 0.7226 0.2039 0.081 Uiso 1 1 calc R U . . .
H46C H 0.5565 0.7504 0.1686 0.081 Uiso 1 1 calc R U . . .
C47 C 1.1050(3) 0.6247(2) -0.07511(13) 0.0252(8) Uani 1 1 d . . . . .
H47A H 1.0542 0.6147 -0.1030 0.030 Uiso 1 1 calc R U . . .
H47B H 1.1659 0.5865 -0.0784 0.030 Uiso 1 1 calc R U . . .
C48 C 1.1474(3) 0.7095(2) -0.07876(16) 0.0369(10) Uani 1 1 d . . . . .
H48A H 1.0876 0.7475 -0.0754 0.055 Uiso 1 1 calc R U . . .
H48B H 1.1819 0.7171 -0.1111 0.055 Uiso 1 1 calc R U . . .
H48C H 1.2004 0.7189 -0.0522 0.055 Uiso 1 1 calc R U . . .
P1 P 0.43964(8) 0.94348(6) 0.12197(4) 0.0281(2) Uani 1 1 d . . . . .
P2 P 0.56038(8) 0.44352(6) 0.12202(4) 0.0283(2) Uani 1 1 d . . . . .
P3 P 0.84942(9) 0.72030(6) 0.18700(4) 0.0340(3) Uani 1 1 d . . . . .
P4 P 0.15056(9) 0.22028(6) 0.18703(4) 0.0340(3) Uani 1 1 d . . . . .
F1 F 0.4009(2) 0.89289(16) 0.16762(10) 0.0609(8) Uani 1 1 d . . . . .
F2 F 0.37488(18) 0.88616(15) 0.08496(9) 0.0462(6) Uani 1 1 d . . . . .
F3 F 0.4806(2) 0.99409(15) 0.07578(11) 0.0583(8) Uani 1 1 d . . . . .
F4 F 0.5080(2) 1.00064(18) 0.15749(12) 0.0694(9) Uani 1 1 d . . . . .
F5 F 0.54279(17) 0.88564(14) 0.11537(9) 0.0393(6) Uani 1 1 d . . . . .
F6 F 0.33813(19) 1.00137(15) 0.12805(10) 0.0484(6) Uani 1 1 d . . . . .
F7 F 0.5193(2) 0.49425(15) 0.07582(11) 0.0584(8) Uani 1 1 d . . . . .
F8 F 0.45702(17) 0.38542(14) 0.11547(9) 0.0393(6) Uani 1 1 d . . . . .
F9 F 0.5991(2) 0.39259(17) 0.16770(10) 0.0614(8) Uani 1 1 d . . . . .
F10 F 0.66180(19) 0.50123(15) 0.12791(10) 0.0489(6) Uani 1 1 d . . . . .
F11 F 0.4920(2) 0.50052(18) 0.15762(12) 0.0693(9) Uani 1 1 d . . . . .
F12 F 0.62535(18) 0.38598(15) 0.08501(9) 0.0455(6) Uani 1 1 d . . . . .
F13 F 0.7924(2) 0.64002(14) 0.16788(9) 0.0506(7) Uani 1 1 d . . . . .
F14 F 0.9245(2) 0.72001(16) 0.13901(10) 0.0562(7) Uani 1 1 d . . . . .
F15 F 0.9045(2) 0.80039(18) 0.20572(12) 0.0643(8) Uani 1 1 d . . . . .
F16 F 0.7755(2) 0.72049(15) 0.23440(9) 0.0512(7) Uani 1 1 d . . . . .
F17 F 0.76305(18) 0.77220(13) 0.15651(8) 0.0394(6) Uani 1 1 d . . . . .
F18 F 0.9355(2) 0.66639(19) 0.21522(11) 0.0685(9) Uani 1 1 d . . . . .
F19 F 0.2247(2) 0.22044(15) 0.23458(9) 0.0509(7) Uani 1 1 d . . . . .
F20 F 0.23691(18) 0.27214(13) 0.15661(8) 0.0394(6) Uani 1 1 d . . . . .
F21 F 0.0754(2) 0.21995(16) 0.13894(10) 0.0571(7) Uani 1 1 d . . . . .
F22 F 0.0646(2) 0.16619(19) 0.21510(11) 0.0680(9) Uani 1 1 d . . . . .
F23 F 0.2075(2) 0.14001(14) 0.16794(9) 0.0499(7) Uani 1 1 d . . . . .
F24 F 0.0954(2) 0.30004(17) 0.20547(12) 0.0635(8) Uani 1 1 d . . . . .

loop_
_atom_site_aniso_label
_atom_site_aniso_U_11
_atom_site_aniso_U_22
_atom_site_aniso_U_33
_atom_site_aniso_U_23
_atom_site_aniso_U_13
_atom_site_aniso_U_12
N1 0.0201(15) 0.0200(16) 0.046(2) 0.0063(14) -0.0071(13) -0.0013(12)
N2 0.0195(14) 0.0193(15) 0.0260(16) 0.0001(12) 0.0037(12) 0.0007(11)
N3 0.0236(15) 0.0215(15) 0.0182(14) -0.0002(12) -0.0043(11) 0.0018(12)
N4 0.0193(14) 0.0229(15) 0.0185(14) -0.0019(12) 0.0013(11) -0.0016(12)
N5 0.0253(15) 0.0244(16) 0.0229(15) -0.0013(12) 0.0056(12) -0.0017(12)
N6 0.0249(15) 0.0223(16) 0.0247(16) -0.0012(12) -0.0066(12) 0.0008(12)
N7 0.0202(14) 0.0219(15) 0.0190(14) -0.0012(12) -0.0018(11) 0.0003(12)
N8 0.0237(15) 0.0211(15) 0.0168(14) 0.0001(12) 0.0032(11) -0.0013(12)
N9 0.0174(14) 0.0196(15) 0.0281(16) 0.0007(12) -0.0035(12) -0.0001(11)
N10 0.0197(15) 0.0196(16) 0.048(2) 0.0044(14) 0.0074(14) 0.0010(12)
C1 0.062(3) 0.060(3) 0.044(3) 0.002(2) -0.026(2) -0.012(2)
C2 0.029(2) 0.036(2) 0.060(3) 0.003(2) -0.018(2) -0.0042(18)
C3 0.0185(18) 0.031(2) 0.051(3) 0.0096(18) 0.0085(17) 0.0044(15)
C4 0.0245(19) 0.025(2) 0.041(2) 0.0045(17) 0.0117(16) 0.0007(15)
C5 0.0210(17) 0.0199(19) 0.034(2) 0.0033(15) -0.0019(15) -0.0017(14)
C6 0.0196(17) 0.0176(18) 0.0250(18) -0.0019(14) 0.0020(13) -0.0012(13)
C7 0.0282(19) 0.0192(18) 0.0250(18) -0.0001(14) 0.0076(14) -0.0015(14)
C8 0.0336(19) 0.0177(18) 0.0155(16) 0.0017(13) -0.0006(14) -0.0004(14)
C9 0.0227(17) 0.0146(17) 0.0186(16) -0.0034(13) 0.0000(13) 0.0004(13)
C10 0.0251(17) 0.0141(17) 0.0179(16) -0.0019(13) -0.0014(13) 0.0032(13)
C11 0.0220(17) 0.0217(18) 0.0208(17) -0.0037(14) -0.0062(13) 0.0053(14)
C12 0.0171(16) 0.0200(18) 0.0302(19) -0.0039(15) -0.0021(14) -0.0016(14)
C13 0.0207(16) 0.0189(17) 0.0187(17) -0.0011(13) 0.0025(13) 0.0018(13)
C14 0.0202(16) 0.0164(17) 0.0190(16) -0.0010(13) -0.0030(13) 0.0007(13)
C15 0.0187(16) 0.0168(17) 0.0205(17) -0.0019(13) -0.0012(13) 0.0009(13)
C16 0.0233(17) 0.0137(16) 0.0177(16) 0.0010(13) 0.0003(13) 0.0010(13)
C17 0.0217(17) 0.0157(17) 0.0206(17) -0.0016(13) 0.0005(13) 0.0000(13)
C18 0.034(2) 0.031(2) 0.0252(19) -0.0038(16) 0.0024(15) -0.0121(16)
C19 0.035(2) 0.037(2) 0.025(2) -0.0077(17) 0.0017(16) -0.0086(17)
C20 0.0224(17) 0.0241(19) 0.0232(18) -0.0029(14) 0.0027(14) -0.0008(14)
C21 0.042(2) 0.030(2) 0.029(2) 0.0028(17) 0.0111(17) -0.0078(17)
C22 0.051(3) 0.050(3) 0.053(3) 0.001(2) 0.024(2) -0.012(2)
C23 0.0251(18) 0.031(2) 0.0190(17) 0.0021(15) -0.0070(14) 0.0026(15)
C24 0.030(2) 0.035(2) 0.042(2) 0.0122(18) -0.0096(17) 0.0027(17)
C25 0.053(3) 0.055(3) 0.049(3) -0.001(2) -0.027(2) 0.014(2)
C26 0.042(2) 0.030(2) 0.030(2) 0.0020(17) -0.0087(17) 0.0091(17)
C27 0.034(2) 0.035(2) 0.025(2) -0.0066(16) -0.0039(16) 0.0075(17)
C28 0.034(2) 0.032(2) 0.0240(19) -0.0058(16) -0.0025(15) 0.0136(17)
C29 0.0235(17) 0.0214(18) 0.0236(18) -0.0023(14) -0.0017(14) 0.0015(14)
C30 0.0204(16) 0.0198(18) 0.0197(17) -0.0012(13) -0.0028(13) -0.0008(14)
C31 0.0197(16) 0.0198(18) 0.0267(18) -0.0026(14) 0.0001(14) 0.0018(14)
C32 0.0238(17) 0.0198(18) 0.0232(18) -0.0018(14) 0.0070(14) -0.0050(14)
C33 0.0239(17) 0.0150(17) 0.0200(17) -0.0024(13) 0.0007(13) -0.0022(13)
C34 0.0216(17) 0.0156(17) 0.0177(16) -0.0033(13) -0.0005(13) -0.0005(13)
C35 0.0319(19) 0.0179(18) 0.0198(17) 0.0002(14) -0.0008(14) -0.0018(14)
C36 0.0300(19) 0.0181(18) 0.0219(18) 0.0007(14) -0.0073(14) 0.0014(14)
C37 0.0175(16) 0.0176(17) 0.0227(17) -0.0023(14) -0.0013(13) 0.0019(13)
C38 0.0207(17) 0.0205(18) 0.0172(16) -0.0013(13) -0.0009(13) -0.0007(13)
C39 0.0206(16) 0.0169(17) 0.0169(16) -0.0024(13) -0.0011(13) -0.0018(13)
C40 0.0206(16) 0.0150(17) 0.0183(16) -0.0007(13) 0.0015(13) -0.0015(13)
C41 0.0191(16) 0.0197(18) 0.0206(17) -0.0006(14) 0.0031(13) -0.0019(13)
C42 0.0222(18) 0.025(2) 0.039(2) 0.0039(16) -0.0124(16) -0.0028(15)
C43 0.0210(18) 0.026(2) 0.051(3) 0.0113(18) -0.0105(17) -0.0028(15)
C44 0.0197(17) 0.0195(18) 0.034(2) 0.0014(15) 0.0031(14) 0.0027(14)
C45 0.030(2) 0.035(2) 0.057(3) 0.004(2) 0.0173(19) 0.0045(18)
C46 0.057(3) 0.059(3) 0.046(3) 0.003(2) 0.022(2) 0.013(2)
C47 0.0249(18) 0.032(2) 0.0191(17) 0.0023(15) 0.0059(14) -0.0002(15)
C48 0.031(2) 0.035(2) 0.045(2) 0.0119(19) 0.0114(18) -0.0027(17)
P1 0.0282(5) 0.0257(5) 0.0303(5) 0.0013(4) -0.0006(4) 0.0013(4)
P2 0.0278(5) 0.0269(5) 0.0303(5) 0.0014(4) 0.0009(4) -0.0011(4)
P3 0.0412(6) 0.0334(6) 0.0275(5) -0.0015(4) -0.0017(4) 0.0073(5)
P4 0.0419(6) 0.0321(6) 0.0281(5) -0.0016(4) 0.0021(4) -0.0075(5)
F1 0.088(2) 0.0513(17) 0.0436(15) 0.0152(13) 0.0311(14) 0.0206(15)
F2 0.0289(12) 0.0549(16) 0.0548(16) -0.0126(12) -0.0062(11) -0.0065(11)
F3 0.0729(19) 0.0392(15) 0.0633(18) 0.0200(13) 0.0235(14) 0.0035(13)
F4 0.0611(18) 0.061(2) 0.086(2) -0.0398(17) -0.0221(16) 0.0076(15)
F5 0.0296(12) 0.0429(14) 0.0453(14) -0.0052(11) -0.0030(10) 0.0070(10)
F6 0.0437(14) 0.0454(15) 0.0561(16) 0.0031(12) 0.0017(12) 0.0172(12)
F7 0.0720(19) 0.0378(15) 0.0651(18) 0.0189(13) -0.0249(14) -0.0026(13)
F8 0.0305(12) 0.0416(14) 0.0459(14) -0.0042(11) 0.0018(10) -0.0075(10)
F9 0.087(2) 0.0531(17) 0.0436(15) 0.0161(13) -0.0315(14) -0.0227(15)
F10 0.0432(14) 0.0443(15) 0.0591(17) 0.0027(12) -0.0017(12) -0.0165(12)
F11 0.0614(18) 0.061(2) 0.086(2) -0.0398(17) 0.0215(16) -0.0071(15)
F12 0.0305(12) 0.0530(16) 0.0531(15) -0.0120(12) 0.0069(11) 0.0067(11)
F13 0.092(2) 0.0271(13) 0.0328(13) 0.0002(10) 0.0040(13) -0.0083(13)
F14 0.0606(17) 0.0543(17) 0.0539(17) 0.0102(13) 0.0222(13) 0.0140(13)
F15 0.0574(17) 0.0589(18) 0.076(2) -0.0162(15) -0.0147(15) -0.0108(14)
F16 0.0773(19) 0.0483(16) 0.0282(13) -0.0004(11) 0.0131(12) 0.0171(13)
F17 0.0417(13) 0.0368(14) 0.0396(13) 0.0100(10) -0.0075(10) 0.0006(10)
F18 0.073(2) 0.080(2) 0.0528(17) 0.0007(15) -0.0134(14) 0.0381(17)
F19 0.0753(18) 0.0464(16) 0.0309(13) -0.0014(11) -0.0125(12) -0.0160(13)
F20 0.0413(13) 0.0376(14) 0.0395(13) 0.0114(10) 0.0074(10) -0.0010(10)
F21 0.0598(17) 0.0565(17) 0.0548(17) 0.0100(13) -0.0223(13) -0.0135(13)
F22 0.072(2) 0.076(2) 0.0558(18) 0.0020(15) 0.0136(15) -0.0372(16)
F23 0.093(2) 0.0275(13) 0.0296(13) -0.0009(10) -0.0039(12) 0.0074(13)
F24 0.0588(17) 0.0551(18) 0.077(2) -0.0141(15) 0.0158(15) 0.0111(14)

loop_
_atom_type_symbol
_atom_type_description
_atom_type_scat_dispersion_real
_atom_type_scat_dispersion_imag
_atom_type_scat_source
C C 0.0033 0.0016 'International Tables Vol C Tables 4.2.6.8 and 6.1.1.4'
H H 0.0000 0.0000 'International Tables Vol C Tables 4.2.6.8 and 6.1.1.4'
N N 0.0061 0.0033 'International Tables Vol C Tables 4.2.6.8 and 6.1.1.4'
F F 0.0171 0.0103 'International Tables Vol C Tables 4.2.6.8 and 6.1.1.4'
P P 0.1023 0.0942 'International Tables Vol C Tables 4.2.6.8 and 6.1.1.4'

loop_
_geom_angle_atom_site_label_1
_geom_angle_atom_site_label_2
_geom_angle_atom_site_label_3
_geom_angle
_geom_angle_site_symmetry_1
_geom_angle_site_symmetry_3
C5 N1 C3 108.6(3) . .
C5 N1 C2 126.1(3) . .
C3 N1 C2 125.3(3) . .
C5 N2 C4 108.7(3) . .
C5 N2 C6 124.9(3) . .
C4 N2 C6 126.4(3) . .
C9 N3 C10 108.8(3) . .
C9 N3 C23 125.1(3) . .
C10 N3 C23 126.0(3) . .
C20 N4 C18 108.1(3) . .
C20 N4 C13 126.4(3) . .
C18 N4 C13 125.6(3) . .
C20 N5 C19 108.3(3) . .
C20 N5 C21 125.5(3) . .
C19 N5 C21 126.1(3) . .
C29 N6 C27 108.7(3) . .
C29 N6 C26 125.4(3) . .
C27 N6 C26 125.9(3) . .
C29 N7 C28 108.4(3) . .
C29 N7 C30 125.5(3) . .
C28 N7 C30 126.1(3) . .
C33 N8 C34 108.2(3) . .
C33 N8 C47 125.8(3) . .
C34 N8 C47 125.8(3) . .
C44 N9 C42 108.3(3) . .
C44 N9 C37 125.1(3) . .
C42 N9 C37 126.6(3) . .
C44 N10 C43 108.1(3) . .
C44 N10 C45 126.4(3) . .
C43 N10 C45 125.5(3) . .
C2 C1 H1A 109.5 . .
C2 C1 H1B 109.5 . .
H1A C1 H1B 109.5 . .
C2 C1 H1C 109.5 . .
H1A C1 H1C 109.5 . .
H1B C1 H1C 109.5 . .
C1 C2 N1 112.6(3) . .
C1 C2 H2A 109.1 . .
N1 C2 H2A 109.1 . .
C1 C2 H2B 109.1 . .
N1 C2 H2B 109.1 . .
H2A C2 H2B 107.8 . .
C4 C3 N1 108.1(3) . .
C4 C3 H3 125.9 . .
N1 C3 H3 125.9 . .
C3 C4 N2 106.3(4) . .
C3 C4 H4 126.9 . .
N2 C4 H4 126.9 . .
N1 C5 N2 108.4(3) . .
N1 C5 H5 125.8 . .
N2 C5 H5 125.8 . .
C17 C6 C7 122.1(3) . .
C17 C6 N2 118.8(3) . .
C7 C6 N2 119.1(3) . .
C8 C7 C6 120.4(3) . .
C8 C7 H7 119.8 . .
C6 C7 H7 119.8 . .
C7 C8 C9 118.2(3) . .
C7 C8 H8 120.9 . .
C9 C8 H8 120.9 . .
N3 C9 C8 129.6(3) . .
N3 C9 C16 108.8(3) . .
C8 C9 C16 121.5(3) . .
N3 C10 C11 129.7(3) . .
N3 C10 C15 108.9(3) . .
C11 C10 C15 121.4(3) . .
C12 C11 C10 118.1(3) . .
C12 C11 H11 120.9 . .
C10 C11 H11 120.9 . .
C11 C12 C13 120.3(3) . .
C11 C12 H12 119.9 . .
C13 C12 H12 119.9 . .
C14 C13 C12 122.4(3) . .
C14 C13 N4 118.5(3) . .
C12 C13 N4 119.1(3) . .
C13 C14 C15 117.6(3) . .
C13 C14 H14 121.2 . .
C15 C14 H14 121.2 . .
C14 C15 C10 120.2(3) . .
C14 C15 C16 133.1(3) . .
C10 C15 C16 106.7(3) . .
C17 C16 C9 119.9(3) . .
C17 C16 C15 133.3(3) . .
C9 C16 C15 106.8(3) . .
C6 C17 C16 117.8(3) . .
C6 C17 H17 121.1 . .
C16 C17 H17 121.1 . .
C19 C18 N4 107.1(3) . .
C19 C18 H18 126.4 . .
N4 C18 H18 126.4 . .
C18 C19 N5 107.6(3) . .
C18 C19 H19 126.2 . .
N5 C19 H19 126.2 . .
N5 C20 N4 108.9(3) . .
N5 C20 H20 125.5 . .
N4 C20 H20 125.5 . .
N5 C21 C22 112.0(3) . .
N5 C21 H21A 109.2 . .
C22 C21 H21A 109.2 . .
N5 C21 H21B 109.2 . .
C22 C21 H21B 109.2 . .
H21A C21 H21B 107.9 . .
C21 C22 H22A 109.5 . .
C21 C22 H22B 109.5 . .
H22A C22 H22B 109.5 . .
C21 C22 H22C 109.5 . .
H22A C22 H22C 109.5 . .
H22B C22 H22C 109.5 . .
N3 C23 C24 112.0(3) . .
N3 C23 H23A 109.2 . .
C24 C23 H23A 109.2 . .
N3 C23 H23B 109.2 . .
C24 C23 H23B 109.2 . .
H23A C23 H23B 107.9 . .
C23 C24 H24A 109.5 . .
C23 C24 H24B 109.5 . .
H24A C24 H24B 109.5 . .
C23 C24 H24C 109.5 . .
H24A C24 H24C 109.5 . .
H24B C24 H24C 109.5 . .
C26 C25 H25A 109.5 . .
C26 C25 H25B 109.5 . .
H25A C25 H25B 109.5 . .
C26 C25 H25C 109.5 . .
H25A C25 H25C 109.5 . .
H25B C25 H25C 109.5 . .
C25 C26 N6 111.4(3) . .
C25 C26 H26A 109.3 . .
N6 C26 H26A 109.3 . .
C25 C26 H26B 109.3 . .
N6 C26 H26B 109.3 . .
H26A C26 H26B 108.0 . .
C28 C27 N6 107.5(3) . .
C28 C27 H27 126.3 . .
N6 C27 H27 126.3 . .
C27 C28 N7 107.1(3) . .
C27 C28 H28 126.5 . .
N7 C28 H28 126.5 . .
N6 C29 N7 108.3(3) . .
N6 C29 H29 125.8 . .
N7 C29 H29 125.8 . .
C41 C30 C31 122.6(3) . .
C41 C30 N7 117.8(3) . .
C31 C30 N7 119.6(3) . .
C32 C31 C30 120.5(3) . .
C32 C31 H31 119.7 . .
C30 C31 H31 119.7 . .
C31 C32 C33 118.0(3) . .
C31 C32 H32 121.0 . .
C33 C32 H32 121.0 . .
N8 C33 C32 129.7(3) . .
N8 C33 C40 109.0(3) . .
C32 C33 C40 121.3(3) . .
N8 C34 C35 129.2(3) . .
N8 C34 C39 109.7(3) . .
C35 C34 C39 121.2(3) . .
C36 C35 C34 117.7(3) . .
C36 C35 H35 121.1 . .
C34 C35 H35 121.1 . .
C35 C36 C37 121.5(3) . .
C35 C36 H36 119.3 . .
C37 C36 H36 119.3 . .
C38 C37 C36 121.8(3) . .
C38 C37 N9 118.5(3) . .
C36 C37 N9 119.7(3) . .
C37 C38 C39 117.2(3) . .
C37 C38 H38 121.4 . .
C39 C38 H38 121.4 . .
C38 C39 C34 120.6(3) . .
C38 C39 C40 133.2(3) . .
C34 C39 C40 106.2(3) . .
C41 C40 C33 120.4(3) . .
C41 C40 C39 132.6(3) . .
C33 C40 C39 107.0(3) . .
C30 C41 C40 117.1(3) . .
C30 C41 H41 121.4 . .
C40 C41 H41 121.4 . .
C43 C42 N9 106.5(3) . .
C43 C42 H42 126.7 . .
N9 C42 H42 126.7 . .
C42 C43 N10 108.3(3) . .
C42 C43 H43 125.8 . .
N10 C43 H43 125.8 . .
N10 C44 N9 108.8(3) . .
N10 C44 H44 125.6 . .
N9 C44 H44 125.6 . .
C46 C45 N10 112.7(3) . .
C46 C45 H45A 109.0 . .
N10 C45 H45A 109.0 . .
C46 C45 H45B 109.0 . .
N10 C45 H45B 109.0 . .
H45A C45 H45B 107.8 . .
C45 C46 H46A 109.5 . .
C45 C46 H46B 109.5 . .
H46A C46 H46B 109.5 . .
C45 C46 H46C 109.5 . .
H46A C46 H46C 109.5 . .
H46B C46 H46C 109.5 . .
N8 C47 C48 112.5(3) . .
N8 C47 H47A 109.1 . .
C48 C47 H47A 109.1 . .
N8 C47 H47B 109.1 . .
C48 C47 H47B 109.1 . .
H47A C47 H47B 107.8 . .
C47 C48 H48A 109.5 . .
C47 C48 H48B 109.5 . .
H48A C48 H48B 109.5 . .
C47 C48 H48C 109.5 . .
H48A C48 H48C 109.5 . .
H48B C48 H48C 109.5 . .
F1 P1 F3 179.17(17) . .
F1 P1 F4 90.88(19) . .
F3 P1 F4 88.94(18) . .
F1 P1 F2 90.72(16) . .
F3 P1 F2 89.45(16) . .
F4 P1 F2 177.82(16) . .
F1 P1 F6 89.86(14) . .
F3 P1 F6 90.95(15) . .
F4 P1 F6 89.73(15) . .
F2 P1 F6 91.76(14) . .
F1 P1 F5 90.79(14) . .
F3 P1 F5 88.40(14) . .
F4 P1 F5 90.17(14) . .
F2 P1 F5 88.32(13) . .
F6 P1 F5 179.35(16) . .
F9 P2 F7 179.04(16) . .
F9 P2 F10 90.59(15) . .
F7 P2 F10 90.36(15) . .
F9 P2 F11 90.66(19) . .
F7 P2 F11 89.17(18) . .
F10 P2 F11 90.25(15) . .
F9 P2 F12 90.67(16) . .
F7 P2 F12 89.47(16) . .
F10 P2 F12 91.25(14) . .
F11 P2 F12 177.98(16) . .
F9 P2 F8 90.04(14) . .
F7 P2 F8 89.01(14) . .
F10 P2 F8 179.37(16) . .
F11 P2 F8 89.83(14) . .
F12 P2 F8 88.66(13) . .
F16 P3 F15 89.59(16) . .
F16 P3 F18 90.39(16) . .
F15 P3 F18 92.09(17) . .
F16 P3 F13 90.22(15) . .
F15 P3 F13 179.27(17) . .
F18 P3 F13 88.62(17) . .
F16 P3 F14 179.91(19) . .
F15 P3 F14 90.41(17) . .
F18 P3 F14 89.52(16) . .
F13 P3 F14 89.77(15) . .
F16 P3 F17 91.32(14) . .
F15 P3 F17 89.71(15) . .
F18 P3 F17 177.53(16) . .
F13 P3 F17 89.59(14) . .
F14 P3 F17 88.78(14) . .
F19 P4 F24 89.69(16) . .
F19 P4 F21 179.86(18) . .
F24 P4 F21 90.35(17) . .
F19 P4 F22 90.24(16) . .
F24 P4 F22 91.91(17) . .
F21 P4 F22 89.63(16) . .
F19 P4 F23 90.34(15) . .
F24 P4 F23 179.30(17) . .
F21 P4 F23 89.62(15) . .
F22 P4 F23 88.78(17) . .
F19 P4 F20 91.50(14) . .
F24 P4 F20 90.02(15) . .
F21 P4 F20 88.63(14) . .
F22 P4 F20 177.41(16) . .
F23 P4 F20 89.28(14) . .

loop_
_geom_bond_atom_site_label_1
_geom_bond_atom_site_label_2
_geom_bond_distance
_geom_bond_site_symmetry_2
N1 C5 1.328(4) .
N1 C3 1.375(5) .
N1 C2 1.475(5) .
N2 C5 1.329(5) .
N2 C4 1.394(4) .
N2 C6 1.437(4) .
N3 C9 1.386(4) .
N3 C10 1.394(4) .
N3 C23 1.455(4) .
N4 C20 1.331(4) .
N4 C18 1.375(4) .
N4 C13 1.447(4) .
N5 C20 1.327(4) .
N5 C19 1.366(5) .
N5 C21 1.483(4) .
N6 C29 1.324(4) .
N6 C27 1.375(5) .
N6 C26 1.479(5) .
N7 C29 1.334(4) .
N7 C28 1.381(4) .
N7 C30 1.441(4) .
N8 C33 1.382(4) .
N8 C34 1.388(4) .
N8 C47 1.465(4) .
N9 C44 1.336(5) .
N9 C42 1.386(4) .
N9 C37 1.442(4) .
N10 C44 1.335(4) .
N10 C43 1.369(5) .
N10 C45 1.487(5) .
C1 C2 1.462(7) .
C1 H1A 0.9800 .
C1 H1B 0.9800 .
C1 H1C 0.9800 .
C2 H2A 0.9900 .
C2 H2B 0.9900 .
C3 C4 1.336(6) .
C3 H3 0.9500 .
C4 H4 0.9500 .
C5 H5 0.9500 .
C6 C17 1.386(5) .
C6 C7 1.400(5) .
C7 C8 1.369(5) .
C7 H7 0.9500 .
C8 C9 1.393(5) .
C8 H8 0.9500 .
C9 C16 1.409(5) .
C10 C11 1.395(5) .
C10 C15 1.405(4) .
C11 C12 1.382(5) .
C11 H11 0.9500 .
C12 C13 1.399(5) .
C12 H12 0.9500 .
C13 C14 1.380(4) .
C14 C15 1.398(5) .
C14 H14 0.9500 .
C15 C16 1.450(4) .
C16 C17 1.389(5) .
C17 H17 0.9500 .
C18 C19 1.347(5) .
C18 H18 0.9500 .
C19 H19 0.9500 .
C20 H20 0.9500 .
C21 C22 1.486(6) .
C21 H21A 0.9900 .
C21 H21B 0.9900 .
C22 H22A 0.9800 .
C22 H22B 0.9800 .
C22 H22C 0.9800 .
C23 C24 1.516(5) .
C23 H23A 0.9900 .
C23 H23B 0.9900 .
C24 H24A 0.9800 .
C24 H24B 0.9800 .
C24 H24C 0.9800 .
C25 C26 1.477(6) .
C25 H25A 0.9800 .
C25 H25B 0.9800 .
C25 H25C 0.9800 .
C26 H26A 0.9900 .
C26 H26B 0.9900 .
C27 C28 1.336(5) .
C27 H27 0.9500 .
C28 H28 0.9500 .
C29 H29 0.9500 .
C30 C41 1.383(5) .
C30 C31 1.406(5) .
C31 C32 1.376(5) .
C31 H31 0.9500 .
C32 C33 1.393(5) .
C32 H32 0.9500 .
C33 C40 1.421(4) .
C34 C35 1.391(5) .
C34 C39 1.413(4) .
C35 C36 1.373(5) .
C35 H35 0.9500 .
C36 C37 1.400(5) .
C36 H36 0.9500 .
C37 C38 1.383(5) .
C38 C39 1.398(5) .
C38 H38 0.9500 .
C39 C40 1.435(4) .
C40 C41 1.392(5) .
C41 H41 0.9500 .
C42 C43 1.347(6) .
C42 H42 0.9500 .
C43 H43 0.9500 .
C44 H44 0.9500 .
C45 C46 1.448(7) .
C45 H45A 0.9900 .
C45 H45B 0.9900 .
C46 H46A 0.9800 .
C46 H46B 0.9800 .
C46 H46C 0.9800 .
C47 C48 1.508(5) .
C47 H47A 0.9900 .
C47 H47B 0.9900 .
C48 H48A 0.9800 .
C48 H48B 0.9800 .
C48 H48C 0.9800 .
P1 F1 1.567(3) .
P1 F3 1.587(3) .
P1 F4 1.589(3) .
P1 F2 1.592(2) .
P1 F6 1.594(2) .
P1 F5 1.611(2) .
P2 F9 1.565(3) .
P2 F7 1.583(3) .
P2 F10 1.589(2) .
P2 F11 1.595(3) .
P2 F12 1.602(2) .
P2 F8 1.613(2) .
P3 F16 1.575(3) .
P3 F15 1.578(3) .
P3 F18 1.583(3) .
P3 F13 1.594(3) .
P3 F14 1.596(3) .
P3 F17 1.597(2) .
P4 F19 1.570(3) .
P4 F24 1.574(3) .
P4 F21 1.589(3) .
P4 F22 1.589(3) .
P4 F23 1.596(3) .
P4 F20 1.603(2) .

loop_
_geom_hbond_atom_site_label_D
_geom_hbond_atom_site_label_H
_geom_hbond_atom_site_label_A
_geom_hbond_distance_DH
_geom_hbond_distance_HA
_geom_hbond_distance_DA
_geom_hbond_angle_DHA
_geom_hbond_site_symmetry_A
C4 H4 F2 0.95 2.50 3.247(5) 135.8 3_665
C20 H20 F5 0.95 2.48 3.258(4) 139.5 1_445

loop_
_geom_torsion_atom_site_label_1
_geom_torsion_atom_site_label_2
_geom_torsion_atom_site_label_3
_geom_torsion_atom_site_label_4
_geom_torsion
_geom_torsion_site_symmetry_1
_geom_torsion_site_symmetry_2
_geom_torsion_site_symmetry_3
_geom_torsion_site_symmetry_4
C5 N1 C2 C1 -1.1(6) . . . .
C3 N1 C2 C1 -178.3(4) . . . .
C5 N1 C3 C4 -0.4(4) . . . .
C2 N1 C3 C4 177.2(3) . . . .
N1 C3 C4 N2 0.6(4) . . . .
C5 N2 C4 C3 -0.6(4) . . . .
C6 N2 C4 C3 178.5(3) . . . .
C3 N1 C5 N2 0.1(4) . . . .
C2 N1 C5 N2 -177.6(3) . . . .
C4 N2 C5 N1 0.3(4) . . . .
C6 N2 C5 N1 -178.7(3) . . . .
C5 N2 C6 C17 -28.2(5) . . . .
C4 N2 C6 C17 152.9(3) . . . .
C5 N2 C6 C7 148.9(3) . . . .
C4 N2 C6 C7 -30.0(5) . . . .
C17 C6 C7 C8 -0.5(5) . . . .
N2 C6 C7 C8 -177.6(3) . . . .
C6 C7 C8 C9 0.5(5) . . . .
C10 N3 C9 C8 -180.0(3) . . . .
C23 N3 C9 C8 -4.4(5) . . . .
C10 N3 C9 C16 1.1(4) . . . .
C23 N3 C9 C16 176.7(3) . . . .
C7 C8 C9 N3 -178.1(3) . . . .
C7 C8 C9 C16 0.8(5) . . . .
C9 N3 C10 C11 -179.8(3) . . . .
C23 N3 C10 C11 4.6(5) . . . .
C9 N3 C10 C15 -0.1(4) . . . .
C23 N3 C10 C15 -175.7(3) . . . .
N3 C10 C11 C12 -178.6(3) . . . .
C15 C10 C11 C12 1.8(5) . . . .
C10 C11 C12 C13 -0.1(5) . . . .
C11 C12 C13 C14 -1.4(5) . . . .
C11 C12 C13 N4 177.5(3) . . . .
C20 N4 C13 C14 -134.8(3) . . . .
C18 N4 C13 C14 44.9(5) . . . .
C20 N4 C13 C12 46.2(5) . . . .
C18 N4 C13 C12 -134.1(4) . . . .
C12 C13 C14 C15 1.1(5) . . . .
N4 C13 C14 C15 -177.8(3) . . . .
C13 C14 C15 C10 0.6(5) . . . .
C13 C14 C15 C16 179.4(3) . . . .
N3 C10 C15 C14 178.2(3) . . . .
C11 C10 C15 C14 -2.1(5) . . . .
N3 C10 C15 C16 -0.8(4) . . . .
C11 C10 C15 C16 178.9(3) . . . .
N3 C9 C16 C17 177.0(3) . . . .
C8 C9 C16 C17 -2.1(5) . . . .
N3 C9 C16 C15 -1.6(4) . . . .
C8 C9 C16 C15 179.4(3) . . . .
C14 C15 C16 C17 4.3(6) . . . .
C10 C15 C16 C17 -176.8(3) . . . .
C14 C15 C16 C9 -177.5(3) . . . .
C10 C15 C16 C9 1.5(4) . . . .
C7 C6 C17 C16 -0.8(5) . . . .
N2 C6 C17 C16 176.3(3) . . . .
C9 C16 C17 C6 2.0(5) . . . .
C15 C16 C17 C6 -179.9(3) . . . .
C20 N4 C18 C19 0.1(4) . . . .
C13 N4 C18 C19 -179.7(3) . . . .
N4 C18 C19 N5 -0.1(4) . . . .
C20 N5 C19 C18 0.2(4) . . . .
C21 N5 C19 C18 -179.6(3) . . . .
C19 N5 C20 N4 -0.1(4) . . . .
C21 N5 C20 N4 179.7(3) . . . .
C18 N4 C20 N5 0.0(4) . . . .
C13 N4 C20 N5 179.8(3) . . . .
C20 N5 C21 C22 -124.2(4) . . . .
C19 N5 C21 C22 55.5(5) . . . .
C9 N3 C23 C24 -87.4(4) . . . .
C10 N3 C23 C24 87.5(4) . . . .
C29 N6 C26 C25 123.7(4) . . . .
C27 N6 C26 C25 -56.3(5) . . . .
C29 N6 C27 C28 -0.3(4) . . . .
C26 N6 C27 C28 179.6(3) . . . .
N6 C27 C28 N7 0.1(4) . . . .
C29 N7 C28 C27 0.1(4) . . . .
C30 N7 C28 C27 179.3(3) . . . .
C27 N6 C29 N7 0.4(4) . . . .
C26 N6 C29 N7 -179.6(3) . . . .
C28 N7 C29 N6 -0.3(4) . . . .
C30 N7 C29 N6 -179.5(3) . . . .
C29 N7 C30 C41 134.9(3) . . . .
C28 N7 C30 C41 -44.1(5) . . . .
C29 N7 C30 C31 -46.9(5) . . . .
C28 N7 C30 C31 134.0(4) . . . .
C41 C30 C31 C32 0.9(5) . . . .
N7 C30 C31 C32 -177.1(3) . . . .
C30 C31 C32 C33 0.3(5) . . . .
C34 N8 C33 C32 179.8(3) . . . .
C47 N8 C33 C32 -4.7(6) . . . .
C34 N8 C33 C40 -0.1(4) . . . .
C47 N8 C33 C40 175.3(3) . . . .
C31 C32 C33 N8 178.5(3) . . . .
C31 C32 C33 C40 -1.5(5) . . . .
C33 N8 C34 C35 179.7(3) . . . .
C47 N8 C34 C35 4.3(5) . . . .
C33 N8 C34 C39 -1.0(4) . . . .
C47 N8 C34 C39 -176.5(3) . . . .
N8 C34 C35 C36 178.3(3) . . . .
C39 C34 C35 C36 -0.9(5) . . . .
C34 C35 C36 C37 -0.1(5) . . . .
C35 C36 C37 C38 -0.1(5) . . . .
C35 C36 C37 N9 177.8(3) . . . .
C44 N9 C37 C38 29.0(5) . . . .
C42 N9 C37 C38 -152.4(3) . . . .
C44 N9 C37 C36 -148.9(3) . . . .
C42 N9 C37 C36 29.6(5) . . . .
C36 C37 C38 C39 1.1(5) . . . .
N9 C37 C38 C39 -176.8(3) . . . .
C37 C38 C39 C34 -2.1(5) . . . .
C37 C38 C39 C40 179.1(3) . . . .
N8 C34 C39 C38 -177.4(3) . . . .
C35 C34 C39 C38 2.0(5) . . . .
N8 C34 C39 C40 1.8(4) . . . .
C35 C34 C39 C40 -178.9(3) . . . .
N8 C33 C40 C41 -178.4(3) . . . .
C32 C33 C40 C41 1.6(5) . . . .
N8 C33 C40 C39 1.2(4) . . . .
C32 C33 C40 C39 -178.8(3) . . . .
C38 C39 C40 C41 -3.3(6) . . . .
C34 C39 C40 C41 177.8(3) . . . .
C38 C39 C40 C33 177.2(3) . . . .
C34 C39 C40 C33 -1.8(4) . . . .
C31 C30 C41 C40 -0.8(5) . . . .
N7 C30 C41 C40 177.3(3) . . . .
C33 C40 C41 C30 -0.4(5) . . . .
C39 C40 C41 C30 -179.9(3) . . . .
C44 N9 C42 C43 0.2(4) . . . .
C37 N9 C42 C43 -178.6(3) . . . .
N9 C42 C43 N10 -0.1(4) . . . .
C44 N10 C43 C42 0.0(4) . . . .
C45 N10 C43 C42 -177.2(3) . . . .
C43 N10 C44 N9 0.1(4) . . . .
C45 N10 C44 N9 177.3(3) . . . .
C42 N9 C44 N10 -0.2(4) . . . .
C37 N9 C44 N10 178.6(3) . . . .
C44 N10 C45 C46 1.1(6) . . . .
C43 N10 C45 C46 177.9(4) . . . .
C33 N8 C47 C48 -87.7(4) . . . .
C34 N8 C47 C48 87.0(4) . . . .
